data_2101485
loop_
_publ_author_name
'Clegg, William'
'Capdevila, Merc\`e'
'Gonz\'alez-Duarte, Pilar'
'Sola, Joan'

_publ_section_title
;
 Structural investigation of homonuclear Pt~2~ and heteronuclear PdPt
 complexes containing a metal--metal bond bridged by hydrido and
 sulfido ligands
;
_journal_issue 2
_journal_name_full 'Acta Crystallographica Section B'
_journal_page_first 270
_journal_page_last 276
_journal_paper_doi 10.1107/S0108768195010640
_journal_volume 52
_journal_year 1996
_chemical_formula_sum 'C52 H49 F6 P5 Pt2 S'
_chemical_formula_weight 1365.00
_chemical_name_systematic
;
 ?
;
_space_group_IT_number 13
_symmetry_cell_setting monoclinic
_symmetry_space_group_name_Hall '-P 2yac'
_symmetry_space_group_name_H-M 'P 1 2/n 1'
_audit_creation_method SHELXL
_cell_angle_alpha 90.00
_cell_angle_beta 96.644(11)
_cell_angle_gamma 90.00
_cell_formula_units_Z 2
_cell_length_a 13.742(2)
_cell_length_b 11.0580(7)
_cell_length_c 16.7504(14)
_cell_measurement_reflns_used 32
_cell_measurement_temperature 295(2)
_cell_measurement_theta_max 11.82
_cell_measurement_theta_min 10.16
_cell_volume 2528.3(5)
_computing_cell_refinement DIF4
_computing_data_collection 'DIF4 (Stoe & Cie, 1988)'
_computing_data_reduction 'local programs'
_computing_molecular_graphics SHELXTL/PC
_computing_publication_material 'SHELXL-93 and local programs'
_computing_structure_refinement 'SHELXL-93 (Sheldrick, 1994)'
_computing_structure_solution 'SHELXTL/PC (Sheldrick, 1990)'
_diffrn_ambient_temperature 295(2)
_diffrn_measurement_device 'Stoe-Siemens diffractometer'
_diffrn_measurement_method '\w/\q scans with on-line profile fitting (Clegg, 1981)'
_diffrn_radiation_monochromator graphite
_diffrn_radiation_source 'fine-focus sealed tube'
_diffrn_radiation_type MoK\a
_diffrn_radiation_wavelength 0.71073
_diffrn_reflns_av_R_equivalents 0.0531
_diffrn_reflns_av_sigmaI/netI 0.0471
_diffrn_reflns_limit_h_max 16
_diffrn_reflns_limit_h_min -16
_diffrn_reflns_limit_k_max 13
_diffrn_reflns_limit_k_min -11
_diffrn_reflns_limit_l_max 19
_diffrn_reflns_limit_l_min -18
_diffrn_reflns_number 5397
_diffrn_reflns_theta_max 25.01
_diffrn_reflns_theta_min 1.82
_diffrn_standards_decay_% 0
_diffrn_standards_interval_time 60
_diffrn_standards_number 3
_exptl_absorpt_coefficient_mu 5.784
_exptl_absorpt_correction_T_max 0.314
_exptl_absorpt_correction_T_min 0.283
_exptl_absorpt_correction_type '\y scans (SHELXTL)'
_exptl_crystal_colour yellow
_exptl_crystal_density_diffrn 1.793
_exptl_crystal_description block
_exptl_crystal_F_000 1324
_exptl_crystal_size_max 0.20
_exptl_crystal_size_mid 0.18
_exptl_crystal_size_min 0.12
_refine_diff_density_max 0.580
_refine_diff_density_min -0.475
_refine_ls_extinction_method none
_refine_ls_goodness_of_fit_all 1.097
_refine_ls_goodness_of_fit_obs 1.063
_refine_ls_hydrogen_treatment 'H-atom treatment: see text'
_refine_ls_matrix_type full
_refine_ls_number_parameters 312
_refine_ls_number_reflns 4437
_refine_ls_number_restraints 1
_refine_ls_restrained_S_all 1.125
_refine_ls_restrained_S_obs 1.063
_refine_ls_R_factor_all 0.0609
_refine_ls_R_factor_obs 0.0295
_refine_ls_shift/esd_max 0.001
_refine_ls_shift/esd_mean 0.000
_refine_ls_structure_factor_coef Fsqd
_refine_ls_weighting_scheme
;calc w = 1/[\s^2^(F~o~^2^)+(0.0295P)^2^+2.8898P]
where P = (F~o~^2^+2F~c~^2^)/3
;
_refine_ls_wR_factor_all 0.0858
_refine_ls_wR_factor_obs 0.0683
_reflns_number_observed 3239
_reflns_number_total 4447
_reflns_observed_criterion >2sigma(I)
_cod_data_source_file fg0001.cif
_cod_data_source_block pg11a
_cod_original_cell_volume 2528.3(4)
_cod_original_sg_symbol_H-M 'P 2/n'
_cod_database_code 2101485

loop_
_symmetry_equiv_pos_as_xyz
'x, y, z'
'x+1/2, -y, z+1/2'
'-x, -y, -z'
'-x-1/2, y, -z-1/2'

loop_
_atom_site_aniso_label
_atom_site_aniso_U_11
_atom_site_aniso_U_22
_atom_site_aniso_U_33
_atom_site_aniso_U_12
_atom_site_aniso_U_13
_atom_site_aniso_U_23
Pt 0.04756(15) 0.03536(14) 0.0533(2) -0.00259(12) 0.01937(11) -0.00175(13)
S 0.108(2) 0.0353(13) 0.065(2) 0.000 0.042(2) 0.000
P1 0.0424(9) 0.0377(9) 0.0567(10) -0.0023(7) 0.0139(8) -0.0028(8)
P2 0.0471(9) 0.0396(9) 0.0546(10) -0.0066(7) 0.0160(8) -0.0022(8)
C1 0.044(3) 0.040(3) 0.065(4) -0.002(3) 0.006(3) -0.001(3)
C2 0.054(4) 0.094(7) 0.085(6) -0.023(4) 0.023(4) -0.012(5)
C3 0.053(5) 0.095(7) 0.144(10) -0.014(5) 0.019(6) 0.001(7)
C4 0.062(6) 0.070(6) 0.132(9) -0.018(5) -0.016(6) 0.009(6)
C5 0.089(7) 0.064(5) 0.088(6) -0.020(5) -0.012(5) -0.006(5)
C6 0.061(5) 0.063(5) 0.069(5) -0.008(4) 0.000(4) -0.004(4)
C7 0.049(4) 0.042(4) 0.063(4) 0.001(3) 0.008(3) -0.006(3)
C8 0.097(7) 0.058(6) 0.116(8) -0.004(5) -0.056(6) 0.002(5)
C9 0.140(10) 0.048(6) 0.169(12) -0.011(6) -0.064(9) 0.015(6)
C10 0.116(9) 0.063(6) 0.133(9) 0.038(6) -0.046(7) -0.009(6)
C11 0.067(6) 0.081(7) 0.132(9) 0.016(5) -0.029(6) 0.002(6)
C12 0.063(5) 0.073(6) 0.104(7) -0.005(5) -0.003(5) 0.008(5)
C13 0.050(4) 0.050(4) 0.070(5) -0.001(3) 0.022(3) -0.016(4)
C14 0.053(4) 0.044(4) 0.061(4) -0.012(3) 0.011(3) 0.002(3)
C15 0.046(4) 0.044(4) 0.072(5) 0.003(3) 0.022(3) 0.003(3)
C16 0.057(5) 0.074(6) 0.097(6) -0.012(4) 0.010(4) 0.021(5)
C17 0.058(6) 0.116(9) 0.144(10) -0.021(6) -0.008(6) 0.017(8)
C18 0.042(5) 0.094(8) 0.180(12) -0.013(5) 0.002(6) 0.011(8)
C19 0.086(7) 0.067(6) 0.138(9) -0.018(5) 0.050(7) 0.019(6)
C20 0.069(5) 0.062(5) 0.100(7) -0.010(4) 0.026(5) 0.014(5)
C21 0.045(4) 0.044(4) 0.062(4) -0.014(3) 0.006(3) 0.002(3)
C22 0.079(5) 0.064(5) 0.063(5) -0.020(4) 0.009(4) 0.009(4)
C23 0.090(6) 0.076(6) 0.069(5) -0.025(5) -0.010(5) 0.021(5)
C24 0.068(6) 0.069(6) 0.114(8) -0.010(5) -0.005(5) 0.015(6)
C25 0.062(5) 0.062(5) 0.116(8) 0.007(4) 0.011(5) -0.001(5)
C26 0.068(5) 0.049(5) 0.068(5) 0.002(4) 0.005(4) -0.003(4)
P3 0.100(3) 0.115(3) 0.055(2) 0.000 0.008(2) 0.000
F1 0.102(5) 0.234(11) 0.082(5) 0.021(6) -0.012(4) 0.007(5)
F2 0.122(7) 0.279(17) 0.087(5) -0.015(8) 0.027(4) 0.014(7)
F3 0.32(2) 0.137(13) 0.148(19) -0.04(2) 0.07(3) 0.068(11)
F4 0.237(19) 0.130(12) 0.161(14) -0.028(11) -0.029(13) 0.056(8)

loop_
_atom_site_label
_atom_site_fract_x
_atom_site_fract_y
_atom_site_fract_z
_atom_site_U_iso_or_equiv
_atom_site_thermal_displace_type
_atom_site_calc_flag
_atom_site_refinement_flags
_atom_site_occupancy
_atom_site_type_symbol
Pt 0.22373(2) 0.38855(2) 0.32750(2) 0.04434(10) Uani d . 1 Pt
S 0.2500 0.2233(2) 0.2500 0.0669(8) Uani d S 1 S
P1 0.20559(12) 0.5617(2) 0.39580(11) 0.0450(4) Uani d . 1 P
P2 0.17441(12) 0.2916(2) 0.43374(11) 0.0463(4) Uani d . 1 P
C1 0.3210(5) 0.6148(6) 0.4480(4) 0.050(2) Uani d . 1 C
C2 0.4025(6) 0.6201(8) 0.4055(6) 0.076(2) Uani d . 1 C
H2 0.3958(6) 0.6005(8) 0.3512(6) 0.092 Uiso calc R 1 H
C3 0.4925(6) 0.6541(10) 0.4434(8) 0.097(3) Uani d . 1 C
H3 0.5458(6) 0.6610(10) 0.4142(8) 0.116 Uiso calc R 1 H
C4 0.5034(7) 0.6777(9) 0.5242(7) 0.090(3) Uani d . 1 C
H4 0.5646(7) 0.6991(9) 0.5498(7) 0.108 Uiso calc R 1 H
C5 0.4253(7) 0.6701(8) 0.5676(6) 0.082(3) Uani d . 1 C
H5 0.4335(7) 0.6837(8) 0.6227(6) 0.098 Uiso calc R 1 H
C6 0.3326(6) 0.6416(7) 0.5279(5) 0.065(2) Uani d . 1 C
H6 0.2784(6) 0.6410(7) 0.5564(5) 0.078 Uiso calc R 1 H
C7 0.1445(5) 0.6916(6) 0.3454(4) 0.051(2) Uani d . 1 C
C8 0.1884(7) 0.8032(8) 0.3438(6) 0.096(3) Uani d . 1 C
H8 0.2522(7) 0.8142(8) 0.3678(6) 0.115 Uiso calc R 1 H
C9 0.1368(9) 0.8994(8) 0.3060(8) 0.125(5) Uani d . 1 C
H9 0.1665(9) 0.9748(8) 0.3044(8) 0.150 Uiso calc R 1 H
C10 0.0436(8) 0.8837(9) 0.2716(7) 0.109(4) Uani d . 1 C
H10 0.0089(8) 0.9492(9) 0.2480(7) 0.130 Uiso calc R 1 H
C11 0.0007(7) 0.7737(9) 0.2713(6) 0.096(3) Uani d . 1 C
H11 -0.0623(7) 0.7628(9) 0.2454(6) 0.115 Uiso calc R 1 H
C12 0.0503(6) 0.6779(9) 0.3094(5) 0.081(3) Uani d . 1 C
H12 0.0196(6) 0.6031(9) 0.3108(5) 0.097 Uiso calc R 1 H
C13 0.1267(5) 0.5240(6) 0.4738(4) 0.056(2) Uani d . 1 C
H13A 0.0591(5) 0.5172(6) 0.4502(4) 0.067 Uiso calc R 1 H
H13B 0.1309(5) 0.5869(6) 0.5144(4) 0.067 Uiso calc R 1 H
C14 0.1621(5) 0.4038(6) 0.5114(4) 0.052(2) Uani d . 1 C
H14A 0.2249(5) 0.4153(6) 0.5434(4) 0.063 Uiso calc R 1 H
H14B 0.1158(5) 0.3752(6) 0.5466(4) 0.063 Uiso calc R 1 H
C15 0.0522(5) 0.2275(6) 0.4105(4) 0.053(2) Uani d . 1 C
C16 0.0015(6) 0.2441(8) 0.3359(6) 0.076(2) Uani d . 1 C
H16 0.0316(6) 0.2832(8) 0.2962(6) 0.091 Uiso calc R 1 H
C17 -0.0940(7) 0.2035(10) 0.3189(7) 0.107(4) Uani d . 1 C
H17 -0.1275(7) 0.2144(10) 0.2679(7) 0.129 Uiso calc R 1 H
C18 -0.1384(6) 0.1477(10) 0.3769(9) 0.106(4) Uani d . 1 C
H18 -0.2031(6) 0.1226(10) 0.3658(9) 0.128 Uiso calc R 1 H
C19 -0.0893(8) 0.1280(8) 0.4511(7) 0.094(3) Uani d . 1 C
H19 -0.1196(8) 0.0863(8) 0.4898(7) 0.113 Uiso calc R 1 H
C20 0.0070(6) 0.1706(8) 0.4693(6) 0.076(2) Uani d . 1 C
H20 0.0399(6) 0.1605(8) 0.5206(6) 0.091 Uiso calc R 1 H
C21 0.2518(5) 0.1741(6) 0.4855(4) 0.050(2) Uani d . 1 C
C22 0.2620(6) 0.1671(8) 0.5683(5) 0.068(2) Uani d . 1 C
H22 0.2282(6) 0.2205(8) 0.5980(5) 0.082 Uiso calc R 1 H
C23 0.3238(7) 0.0787(9) 0.6076(6) 0.080(3) Uani d . 1 C
H23 0.3316(7) 0.0743(9) 0.6634(6) 0.096 Uiso calc R 1 H
C24 0.3718(7) 0.0002(9) 0.5643(7) 0.085(3) Uani d . 1 C
H24 0.4130(7) -0.0575(9) 0.5908(7) 0.102 Uiso calc R 1 H
C25 0.3607(6) 0.0042(8) 0.4815(7) 0.080(2) Uani d . 1 C
H25 0.3927(6) -0.0516(8) 0.4522(7) 0.096 Uiso calc R 1 H
C26 0.3017(6) 0.0917(6) 0.4427(5) 0.062(2) Uani d . 1 C
H26 0.2952(6) 0.0958(6) 0.3868(5) 0.074 Uiso calc R 1 H
P3 0.2500 0.4701(4) 0.7500 0.0900(11) Uani d S 1 P
F1 0.3435(5) 0.4747(9) 0.8131(4) 0.141(4) Uani d P 0.93(2) F
F2 0.3204(6) 0.4487(14) 0.6840(4) 0.161(7) Uani d P 0.87(2) F
F3 0.259(2) 0.3392(15) 0.7800(9) 0.196(12) Uani d P 0.55(2) F
F4 0.2730(13) 0.5935(13) 0.7115(9) 0.180(9) Uani d P 0.65(2) F

loop_
_atom_type_symbol
_atom_type_description
_atom_type_scat_dispersion_real
_atom_type_scat_dispersion_imag
_atom_type_scat_source
C C 0.0033 0.0016 'International Tables Vol C Tables 4.2.6.8 and 6.1.1.4'
H H 0.0000 0.0000 'International Tables Vol C Tables 4.2.6.8 and 6.1.1.4'
F F 0.0171 0.0103 'International Tables Vol C Tables 4.2.6.8 and 6.1.1.4'
P P 0.1023 0.0942 'International Tables Vol C Tables 4.2.6.8 and 6.1.1.4'
S S 0.1246 0.1234 'International Tables Vol C Tables 4.2.6.8 and 6.1.1.4'
Pt Pt -1.7033 8.3905 'International Tables Vol C Tables 4.2.6.8 and 6.1.1.4'

loop_
_geom_angle_atom_site_label_1
_geom_angle_atom_site_label_2
_geom_angle_atom_site_label_3
_geom_angle_site_symmetry_1
_geom_angle_site_symmetry_3
_geom_angle
_geom_angle_publ_flag
Pt S Pt . 4_656 74.41(8) yes
P1 Pt P2 . . 86.69(6) yes
P1 Pt S . . 174.56(6) yes
P2 Pt S . . 98.61(6) yes
S Pt Pt . 4_656 52.79(4) yes
P1 Pt Pt . 4_656 122.00(4) yes
P2 Pt Pt . 4_656 151.13(4) yes
C1 P1 C7 . . 107.3(3) ?
C1 P1 C13 . . 106.5(3) ?
C7 P1 C13 . . 103.3(3) ?
C1 P1 Pt . . 112.1(2) ?
C7 P1 Pt . . 120.4(2) ?
C13 P1 Pt . . 106.0(2) ?
C14 P2 C15 . . 105.0(3) ?
C14 P2 C21 . . 104.0(3) ?
C15 P2 C21 . . 107.2(3) ?
C14 P2 Pt . . 107.6(2) ?
C15 P2 Pt . . 111.8(2) ?
C21 P2 Pt . . 120.1(2) ?
C6 C1 C2 . . 118.8(7) ?
C6 C1 P1 . . 122.7(6) ?
C2 C1 P1 . . 118.3(6) ?
C3 C2 C1 . . 120.5(9) ?
C4 C3 C2 . . 119.8(9) ?
C5 C4 C3 . . 120.8(9) ?
C4 C5 C6 . . 119.2(9) ?
C1 C6 C5 . . 120.8(8) ?
C12 C7 C8 . . 119.0(7) ?
C12 C7 P1 . . 118.5(6) ?
C8 C7 P1 . . 122.5(6) ?
C7 C8 C9 . . 119.6(8) ?
C10 C9 C8 . . 120.3(9) ?
C11 C10 C9 . . 120.5(9) ?
C10 C11 C12 . . 119.9(9) ?
C7 C12 C11 . . 120.7(9) ?
C14 C13 P1 . . 107.7(4) ?
C13 C14 P2 . . 110.5(5) ?
C16 C15 C20 . . 119.3(7) ?
C16 C15 P2 . . 120.1(5) ?
C20 C15 P2 . . 120.3(6) ?
C15 C16 C17 . . 120.9(8) ?
C18 C17 C16 . . 119.7(10) ?
C17 C18 C19 . . 120.8(9) ?
C18 C19 C20 . . 119.9(9) ?
C15 C20 C19 . . 119.3(9) ?
C22 C21 C26 . . 119.0(7) ?
C22 C21 P2 . . 120.1(6) ?
C26 C21 P2 . . 120.9(6) ?
C21 C22 C23 . . 119.7(8) ?
C24 C23 C22 . . 120.0(9) ?
C23 C24 C25 . . 121.0(9) ?
C26 C25 C24 . . 119.3(9) ?
C25 C26 C21 . . 121.0(8) ?
F3 P3 F3 4_657 . 38.4(13) ?
F3 P3 F4 4_657 . 134.8(9) ?
F3 P3 F4 . . 162.0(13) ?
F3 P3 F4 4_657 4_657 162.0(13) ?
F3 P3 F4 . 4_657 134.8(9) ?
F4 P3 F4 . 4_657 57.6(14) ?
F3 P3 F1 4_657 . 106.3(11) ?
F3 P3 F1 . . 77.4(10) ?
F4 P3 F1 . . 93.5(7) ?
F4 P3 F1 4_657 . 83.2(7) ?
F3 P3 F1 4_657 4_657 77.4(10) ?
F3 P3 F1 . 4_657 106.3(11) ?
F4 P3 F1 . 4_657 83.2(7) ?
F4 P3 F1 4_657 4_657 93.5(7) ?
F1 P3 F1 . 4_657 176.3(8) ?
F3 P3 F2 4_657 . 70.0(10) ?
F3 P3 F2 . . 93.2(10) ?
F4 P3 F2 . . 70.7(7) ?
F4 P3 F2 4_657 . 126.5(11) ?
F1 P3 F2 . . 87.5(4) ?
F1 P3 F2 4_657 . 93.1(4) ?
F3 P3 F2 4_657 4_657 93.2(10) ?
F3 P3 F2 . 4_657 70.0(10) ?
F4 P3 F2 . 4_657 126.5(11) ?
F4 P3 F2 4_657 4_657 70.7(7) ?
F1 P3 F2 . 4_657 93.1(4) ?
F1 P3 F2 4_657 4_657 87.5(4) ?
F2 P3 F2 . 4_657 162.6(11) ?
P3 F2 F3 . 4_657 54.1(6) ?
F3 F3 P3 4_657 . 70.8(6) ?
F3 F3 F2 4_657 4_657 105.(3) ?
P3 F3 F2 . 4_657 55.9(8) ?
F4 F4 P3 4_657 . 61.2(7) ?

loop_
_geom_bond_atom_site_label_1
_geom_bond_atom_site_label_2
_geom_bond_site_symmetry_2
_geom_bond_distance
_geom_bond_publ_flag
Pt Pt 4_656 2.7742(5) yes
Pt S . 2.294(2) yes
Pt P1 . 2.259(2) yes
Pt P2 . 2.248(2) yes
S Pt 4_656 2.294(2) ?
P1 C1 . 1.818(7) ?
P1 C7 . 1.822(7) ?
P1 C13 . 1.838(7) ?
P2 C14 . 1.819(7) ?
P2 C15 . 1.823(7) ?
P2 C21 . 1.833(7) ?
C1 C6 . 1.361(10) ?
C1 C2 . 1.396(10) ?
C2 C3 . 1.376(12) ?
C3 C4 . 1.369(13) ?
C4 C5 . 1.366(12) ?
C5 C6 . 1.403(11) ?
C7 C12 . 1.372(10) ?
C7 C8 . 1.375(11) ?
C8 C9 . 1.389(12) ?
C9 C10 . 1.353(14) ?
C10 C11 . 1.352(13) ?
C11 C12 . 1.376(12) ?
C13 C14 . 1.526(9) ?
C15 C16 . 1.370(10) ?
C15 C20 . 1.377(10) ?
C16 C17 . 1.385(11) ?
C17 C18 . 1.353(15) ?
C18 C19 . 1.363(14) ?
C19 C20 . 1.406(12) ?
C21 C22 . 1.379(10) ?
C21 C26 . 1.389(10) ?
C22 C23 . 1.408(12) ?
C23 C24 . 1.351(13) ?
C24 C25 . 1.379(13) ?
C25 C26 . 1.376(11) ?
P3 F3 4_657 1.53(2) ?
P3 F3 . 1.53(2) ?
P3 F4 . 1.557(12) ?
P3 F4 4_657 1.557(12) ?
P3 F1 . 1.567(6) ?
P3 F1 4_657 1.567(6) ?
P3 F2 . 1.568(8) ?
P3 F2 4_657 1.568(8) ?
F2 F3 4_657 1.78(3) ?
F3 F3 4_657 1.01(3) ?
F3 F2 4_657 1.78(3) ?
F4 F4 4_657 1.50(3) ?
